data_7013897
loop_
_publ_author_name
'Bruce, Michael I.'
'Ellis, Benjamin G.'
'Gaudio, Maryka'
'Lapinte, Claude'
'Melino, Giovanni'
'Paul, Fr\'ed\'eric'
'Skelton, Brian W.'
'Smith, Mark E.'
'Toupet, Loic'
'White, Allan H.'

_publ_section_title
;
 Preparation, structures and some reactions of novel diynyl complexes
 of iron and ruthenium.
;
_journal_issue 10
_journal_name_full 'Dalton transactions (Cambridge, England : 2003)'
_journal_page_first 1601
_journal_page_last 1609
_journal_paper_doi 10.1039/b316297b
_journal_year 2004
_chemical_formula_moiety 'C43 H48 P2 Ru1 Si1'
_chemical_formula_sum 'C43 H48 P2 Ru Si'
_chemical_formula_weight 755.96
_space_group_IT_number 14
_symmetry_cell_setting monoclinic
_symmetry_space_group_name_Hall '-P 2yn'
_symmetry_space_group_name_H-M 'P 1 21/n 1'
_audit_creation_date 01-06-04
_audit_creation_method Xtal3.6
_cell_angle_alpha 90.00000
_cell_angle_beta 110.9770(10)
_cell_angle_gamma 90.00000
_cell_formula_units_Z 4
_cell_length_a 15.6527(8)
_cell_length_b 13.9997(7)
_cell_length_c 18.9093(9)
_cell_measurement_reflns_used 8192
_cell_measurement_temperature 150(2)
_cell_measurement_theta_max 37.2
_cell_measurement_theta_min 2.4
_cell_volume 3869.0(3)
_computing_cell_refinement 'Siemens SAINT (Siemens, 1995)'
_computing_data_collection 'Siemens SMART (Siemens, 1995)'
_computing_data_reduction 'xtal ADDREF SORTRF'
_computing_molecular_graphics xtal
_computing_publication_material 'xtal BONDLA CIFIO'
_computing_structure_refinement 'xtal CRYLSQ'
_computing_structure_solution xtal
_diffrn_ambient_temperature 150(2)
_diffrn_measured_fraction_theta_full 1.0
_diffrn_measured_fraction_theta_max .990
_diffrn_measurement_device_type
;
Bruker SMART CCD diffractometer
;
_diffrn_measurement_method '\w scans'
_diffrn_radiation_detector 'CCD area detector'
_diffrn_radiation_monochromator graphite
_diffrn_radiation_source 'sealed tube'
_diffrn_radiation_type 'Mo K\a'
_diffrn_radiation_wavelength .71073
_diffrn_reflns_av_R_equivalents .040
_diffrn_reflns_av_sigmaI/netI .095
_diffrn_reflns_limit_h_max 25
_diffrn_reflns_limit_h_min -26
_diffrn_reflns_limit_k_max 23
_diffrn_reflns_limit_k_min -23
_diffrn_reflns_limit_l_max 32
_diffrn_reflns_limit_l_min -32
_diffrn_reflns_number 80261
_diffrn_reflns_theta_full 36.0
_diffrn_reflns_theta_max 37.6
_diffrn_reflns_theta_min 1.46
_diffrn_standards_decay_% 0
_exptl_absorpt_coefficient_mu .547
_exptl_absorpt_correction_T_max .86
_exptl_absorpt_correction_T_min .74
_exptl_absorpt_correction_type multi-scan
_exptl_absorpt_process_details
;
SADABS; Sheldrick, 1996
;
_exptl_crystal_colour yellow
_exptl_crystal_density_diffrn 1.298
_exptl_crystal_density_method 'not measured'
_exptl_crystal_description prism
_exptl_crystal_F_000 1576
_exptl_crystal_size_max .38
_exptl_crystal_size_mid .35
_exptl_crystal_size_min .16
_refine_diff_density_max 1.312
_refine_diff_density_min -.733
_refine_ls_extinction_method none
_refine_ls_goodness_of_fit_all .967
_refine_ls_goodness_of_fit_ref 1.055
_refine_ls_hydrogen_treatment refall
_refine_ls_matrix_type full
_refine_ls_number_constraints 0
_refine_ls_number_parameters 616
_refine_ls_number_reflns 14141
_refine_ls_number_restraints 0
_refine_ls_R_factor_all .062
_refine_ls_R_factor_gt .032
_refine_ls_shift/su_max .033
_refine_ls_shift/su_mean .001
_refine_ls_structure_factor_coef F
_refine_ls_weighting_scheme calc
_refine_ls_wR_factor_all .038
_refine_ls_wR_factor_ref .034
_reflns_d_resolution_high .582
_reflns_d_resolution_low 13.944
_reflns_Friedel_coverage 0
_reflns_limit_h_max 26
_reflns_limit_h_min 0
_reflns_limit_k_max 23
_reflns_limit_k_min 0
_reflns_limit_l_max 30
_reflns_limit_l_min -32
_reflns_number_gt 14141
_reflns_number_total 20314
_reflns_threshold_expression 'F    > 4.00 sig(F   )'
_cod_data_source_file b316297b.txt
_cod_data_source_block br807
_cod_original_sg_symbol_Hall -p_2yn
_cod_original_sg_symbol_H-M P_1_21/n_1
_cod_original_formula_sum 'C43 H48 P2 Ru1 Si1'
_cod_database_code 7013897

loop_
_symmetry_equiv_pos_as_xyz
+x,+y,+z
1/2-x,1/2+y,1/2-z
-x,-y,-z
1/2+x,1/2-y,1/2+z

loop_
_atom_site_label
_atom_site_fract_x
_atom_site_fract_y
_atom_site_fract_z
_atom_site_U_iso_or_equiv
_atom_site_adp_type
_atom_site_calc_flag
_atom_site_calc_attached_atom
_atom_site_occupancy
_atom_site_disorder_assembly
_atom_site_disorder_group
Ru .050788(7) .208685(7) .228924(5) .01513(4) Uani ? ? 1.00000 ? ?
P1 -.00955(2) .12920(2) .117993(18) .01711(13) Uani ? ? 1.00000 ? ?
C111 -.12946(9) .08956(10) .08563(7) .0201(5) Uani ? ? 1.00000 ? ?
C112 -.16477(10) .02655(11) .02483(8) .0251(6) Uani ? ? 1.00000 ? ?
C113 -.25254(10) -.01053(12) .00566(9) .0299(7) Uani ? ? 1.00000 ? ?
C114 -.30625(10) .01636(13) .04671(9) .0346(7) Uani ? ? 1.00000 ? ?
C115 -.27317(11) .08066(14) .10549(10) .0370(8) Uani ? ? 1.00000 ? ?
C116 -.18472(10) .11657(12) .12540(8) .0279(6) Uani ? ? 1.00000 ? ?
C121 -.00244(9) .17945(9) .03101(7) .0191(5) Uani ? ? 1.00000 ? ?
C122 .08190(10) .18561(10) .02154(8) .0225(5) Uani ? ? 1.00000 ? ?
C123 .08743(10) .22262(11) -.04503(8) .0264(6) Uani ? ? 1.00000 ? ?
C124 .00981(11) .25638(11) -.10183(8) .0279(6) Uani ? ? 1.00000 ? ?
C125 -.07393(11) .25327(11) -.09225(8) .0272(6) Uani ? ? 1.00000 ? ?
C126 -.07997(10) .21497(10) -.02652(8) .0236(5) Uani ? ? 1.00000 ? ?
C10 .04898(9) .01284(10) .13005(8) .0208(5) Uani ? ? 1.00000 ? ?
C20 .04375(11) -.03345(10) .20185(8) .0251(6) Uani ? ? 1.00000 ? ?
P2 .05748(2) .05839(2) .276716(19) .01809(13) Uani ? ? 1.00000 ? ?
C211 -.02962(9) .02766(10) .31741(8) .0226(5) Uani ? ? 1.00000 ? ?
C212 -.11534(11) -.01038(13) .27544(9) .0339(7) Uani ? ? 1.00000 ? ?
C213 -.18261(13) -.02043(16) .30674(11) .0457(9) Uani ? ? 1.00000 ? ?
C214 -.16681(13) .00860(15) .38025(11) .0445(9) Uani ? ? 1.00000 ? ?
C215 -.08190(12) .04508(13) .42318(10) .0339(7) Uani ? ? 1.00000 ? ?
C216 -.01419(10) .05372(11) .39231(8) .0263(6) Uani ? ? 1.00000 ? ?
C221 .15989(9) .01728(9) .35389(7) .0206(5) Uani ? ? 1.00000 ? ?
C222 .23276(10) .07831(10) .38883(8) .0229(5) Uani ? ? 1.00000 ? ?
C223 .30846(10) .04549(11) .44923(8) .0269(6) Uani ? ? 1.00000 ? ?
C224 .31164(11) -.04781(12) .47421(9) .0297(6) Uani ? ? 1.00000 ? ?
C225 .23986(11) -.10948(11) .43889(9) .0327(7) Uani ? ? 1.00000 ? ?
C226 .16431(11) -.07719(11) .37910(9) .0292(6) Uani ? ? 1.00000 ? ?
C1 .17043(9) .18457(9) .21827(7) .0190(5) Uani ? ? 1.00000 ? ?
C2 .24562(9) .17903(10) .21155(8) .0219(5) Uani ? ? 1.00000 ? ?
C3 .32750(10) .17616(10) .20048(8) .0230(5) Uani ? ? 1.00000 ? ?
C4 .39984(11) .17467(12) .18958(9) .0293(6) Uani ? ? 1.00000 ? ?
Si .50263(3) .16153(3) .16644(3) .02824(18) Uani ? ? 1.00000 ? ?
C41 .51511(15) .03268(14) .15020(16) .0461(10) Uani ? ? 1.00000 ? ?
C42 .4908(3) .2307(3) .0797(2) .086(2) Uani ? ? 1.00000 ? ?
C43 .60522(17) .2052(3) .2451(2) .0788(18) Uani ? ? 1.00000 ? ?
C01 .04437(10) .36625(9) .20903(8) .0222(5) Uani ? ? 1.00000 ? ?
C011 .06586(15) .41790(13) .14758(11) .0373(8) Uani ? ? 1.00000 ? ?
C02 -.04438(9) .33558(10) .20533(8) .0221(5) Uani ? ? 1.00000 ? ?
C021 -.13079(12) .35481(14) .13928(10) .0358(8) Uani ? ? 1.00000 ? ?
C03 -.03676(9) .29810(9) .27727(8) .0221(5) Uani ? ? 1.00000 ? ?
C031 -.11402(13) .27271(13) .30327(11) .0337(8) Uani ? ? 1.00000 ? ?
C04 .05793(10) .30642(9) .32619(8) .0228(5) Uani ? ? 1.00000 ? ?
C041 .09385(15) .28916(13) .40993(9) .0352(7) Uani ? ? 1.00000 ? ?
C05 .10659(10) .34995(9) .28411(8) .0230(5) Uani ? ? 1.00000 ? ?
C051 .20439(12) .38244(13) .31362(12) .0359(8) Uani ? ? 1.00000 ? ?
H112 -.1292(11) .0103(12) -.0035(9) .028(4) Uiso ? ? 1.00000 ? ?
H113 -.2749(12) -.0557(13) -.0350(10) .031(5) Uiso ? ? 1.00000 ? ?
H114 -.3678(14) -.0099(14) .0326(11) .047(6) Uiso ? ? 1.00000 ? ?
H115 -.3072(14) .1031(15) .1342(11) .053(6) Uiso ? ? 1.00000 ? ?
H116 -.1623(13) .1594(13) .1663(10) .038(5) Uiso ? ? 1.00000 ? ?
H122 .1357(12) .1652(12) .0600(9) .026(4) Uiso ? ? 1.00000 ? ?
H123 .1443(12) .2241(12) -.0509(10) .033(5) Uiso ? ? 1.00000 ? ?
H124 .0109(12) .2808(12) -.1453(10) .032(5) Uiso ? ? 1.00000 ? ?
H125 -.1259(14) .2791(13) -.1306(11) .046(6) Uiso ? ? 1.00000 ? ?
H126 -.1345(12) .2122(11) -.0213(10) .026(4) Uiso ? ? 1.00000 ? ?
H10a .0189(11) -.0268(12) .0839(9) .026(4) Uiso ? ? 1.00000 ? ?
H10b .1108(12) .0247(12) .1357(9) .027(4) Uiso ? ? 1.00000 ? ?
H20a .0888(13) -.0798(13) .2226(10) .037(5) Uiso ? ? 1.00000 ? ?
H20b -.0144(13) -.0661(13) .1908(10) .041(5) Uiso ? ? 1.00000 ? ?
H212 -.1287(12) -.0333(13) .2235(10) .039(5) Uiso ? ? 1.00000 ? ?
H213 -.2425(15) -.0490(15) .2754(12) .060(6) Uiso ? ? 1.00000 ? ?
H214 -.2125(14) -.0003(14) .4020(11) .048(6) Uiso ? ? 1.00000 ? ?
H215 -.0688(12) .0646(13) .4737(10) .038(5) Uiso ? ? 1.00000 ? ?
H216 .0448(13) .0758(13) .4216(10) .040(5) Uiso ? ? 1.00000 ? ?
H222 .2304(11) .1424(12) .3699(9) .024(4) Uiso ? ? 1.00000 ? ?
H223 .3551(12) .0857(12) .4698(9) .026(4) Uiso ? ? 1.00000 ? ?
H224 .3640(12) -.0657(12) .5119(10) .032(5) Uiso ? ? 1.00000 ? ?
H225 .2403(12) -.1730(13) .4553(10) .033(5) Uiso ? ? 1.00000 ? ?
H226 .1179(13) -.1219(13) .3556(10) .040(5) Uiso ? ? 1.00000 ? ?
H41a .560(2) .020(2) .1359(16) .103(10) Uiso ? ? 1.00000 ? ?
H41b .458(2) .006(2) .1139(15) .090(9) Uiso ? ? 1.00000 ? ?
H41c .5216(17) .0002(18) .1951(16) .077(8) Uiso ? ? 1.00000 ? ?
H42a .539(2) .2188(19) .0606(16) .090(9) Uiso ? ? 1.00000 ? ?
H42b .478(2) .286(2) .079(2) .108(12) Uiso ? ? 1.00000 ? ?
H42c .438(2) .203(2) .0443(17) .091(13) Uiso ? ? 1.00000 ? ?
H43a .6564(19) .2013(17) .2329(15) .083(9) Uiso ? ? 1.00000 ? ?
H43b .606(2) .159(2) .2787(17) .100(13) Uiso ? ? 1.00000 ? ?
H43c .6014(18) .262(2) .2631(15) .077(8) Uiso ? ? 1.00000 ? ?
H011a .0609(14) .4874(16) .1525(11) .053(6) Uiso ? ? 1.00000 ? ?
H011b .0286(16) .4009(16) .0980(13) .063(7) Uiso ? ? 1.00000 ? ?
H011c .1265(16) .4082(16) .1515(12) .062(7) Uiso ? ? 1.00000 ? ?
H021a -.1372(13) .4219(14) .1357(10) .038(5) Uiso ? ? 1.00000 ? ?
H021b -.1847(14) .3265(15) .1454(11) .045(6) Uiso ? ? 1.00000 ? ?
H021c -.1298(13) .3275(14) .0942(11) .042(5) Uiso ? ? 1.00000 ? ?
H031a -.1275(15) .3225(16) .3298(12) .061(7) Uiso ? ? 1.00000 ? ?
H031b -.1145(16) .2138(16) .3214(13) .059(7) Uiso ? ? 1.00000 ? ?
H031c -.1764(17) .2645(18) .2591(14) .076(8) Uiso ? ? 1.00000 ? ?
H041a .0863(14) .3419(15) .4349(12) .050(6) Uiso ? ? 1.00000 ? ?
H041b .1539(17) .2763(16) .4303(13) .065(8) Uiso ? ? 1.00000 ? ?
H041c .0658(17) .2385(19) .4256(14) .072(8) Uiso ? ? 1.00000 ? ?
H051a .2067(13) .4489(15) .3210(11) .041(5) Uiso ? ? 1.00000 ? ?
H051b .2338(15) .3722(15) .2786(12) .056(6) Uiso ? ? 1.00000 ? ?
H051c .2374(16) .3568(17) .3610(13) .066(7) Uiso ? ? 1.00000 ? ?

loop_
_atom_site_aniso_label
_atom_site_aniso_U_11
_atom_site_aniso_U_22
_atom_site_aniso_U_33
_atom_site_aniso_U_12
_atom_site_aniso_U_13
_atom_site_aniso_U_23
Ru .01533(4) .01634(4) .01481(4) .00103(4) .00671(3) .00014(4)
P1 .01583(14) .02070(15) .01583(14) .00076(11) .00693(11) -.00094(11)
C111 .0172(6) .0242(6) .0196(6) .0003(5) .0073(5) .0008(5)
C112 .0225(6) .0291(7) .0251(7) -.0020(5) .0103(5) -.0045(5)
C113 .0229(7) .0348(8) .0289(7) -.0048(6) .0056(6) -.0039(6)
C114 .0193(7) .0483(10) .0351(8) -.0066(7) .0086(6) -.0001(7)
C115 .0223(7) .0583(11) .0350(8) -.0029(7) .0159(6) -.0068(8)
C116 .0221(6) .0378(8) .0257(7) -.0008(6) .0111(5) -.0059(6)
C121 .0213(6) .0201(5) .0171(5) -.0010(5) .0086(5) -.0030(4)
C122 .0210(6) .0281(7) .0192(6) -.0040(5) .0080(5) -.0034(5)
C123 .0264(7) .0321(8) .0241(6) -.0087(6) .0131(5) -.0040(5)
C124 .0378(8) .0275(7) .0208(6) -.0055(6) .0134(6) -.0003(5)
C125 .0312(8) .0278(7) .0215(6) .0030(6) .0081(6) .0033(5)
C126 .0228(6) .0281(7) .0211(6) .0032(5) .0095(5) .0007(5)
C10 .0206(6) .0208(6) .0217(6) .0013(5) .0086(5) -.0033(5)
C20 .0329(8) .0190(6) .0236(6) -.0001(5) .0104(6) -.0018(5)
P2 .01938(15) .01762(14) .01747(14) -.00051(12) .00684(12) .00044(11)
C211 .0226(6) .0219(6) .0238(6) -.0027(5) .0090(5) .0029(5)
C212 .0287(8) .0423(9) .0299(8) -.0124(7) .0095(6) -.0016(7)
C213 .0298(9) .0648(13) .0445(10) -.0191(9) .0157(8) -.0021(9)
C214 .0357(9) .0583(12) .0484(11) -.0106(8) .0261(9) .0055(9)
C215 .0380(9) .0391(9) .0310(8) -.0024(7) .0200(7) .0038(7)
C216 .0267(7) .0277(7) .0263(7) -.0036(6) .0116(6) .0022(5)
C221 .0219(6) .0190(6) .0211(6) .0019(5) .0081(5) .0021(5)
C222 .0259(7) .0201(6) .0226(6) .0002(5) .0084(5) -.0001(5)
C223 .0254(7) .0275(7) .0240(7) -.0001(6) .0044(5) -.0017(5)
C224 .0274(7) .0332(8) .0249(7) .0077(6) .0049(6) .0048(6)
C225 .0361(8) .0231(7) .0354(8) .0047(6) .0083(7) .0095(6)
C226 .0271(7) .0220(7) .0341(8) -.0011(5) .0057(6) .0059(6)
C1 .0200(6) .0198(5) .0170(5) .0002(4) .0065(5) -.0003(4)
C2 .0208(6) .0253(6) .0201(6) .0000(5) .0078(5) -.0021(5)
C3 .0229(6) .0247(6) .0228(6) .0015(5) .0101(5) .0003(5)
C4 .0271(7) .0309(7) .0351(8) .0031(6) .0175(6) .0019(6)
Si .0276(2) .0238(2) .0430(2) .00036(16) .02440(19) .00081(17)
C41 .0418(11) .0287(9) .0834(16) -.0029(8) .0414(12) -.0035(10)
C42 .107(3) .084(2) .111(3) .055(2) .091(3) .061(2)
C43 .0396(12) .104(2) .109(3) -.0321(14) .0465(15) -.067(2)
C01 .0260(7) .0163(6) .0278(6) .0034(5) .0140(5) .0047(5)
C011 .0529(11) .0295(8) .0400(10) .0036(8) .0294(9) .0113(7)
C02 .0241(6) .0204(6) .0236(6) .0062(5) .0105(5) .0011(5)
C021 .0315(8) .0382(9) .0334(8) .0146(7) .0065(7) .0041(7)
C03 .0270(7) .0197(6) .0246(6) .0026(5) .0153(5) -.0011(5)
C031 .0380(9) .0319(9) .0438(10) .0009(7) .0300(8) -.0010(7)
C04 .0312(7) .0186(6) .0198(6) .0028(5) .0104(5) -.0019(4)
C041 .0546(11) .0300(8) .0189(6) .0046(8) .0104(7) -.0030(6)
C05 .0253(7) .0171(6) .0273(7) .0006(5) .0104(5) -.0038(5)
C051 .0288(8) .0301(8) .0471(10) -.0054(6) .0114(8) -.0114(7)

loop_
_atom_type_symbol
_atom_type_description
_atom_type_oxidation_number
_atom_type_number_in_cell
_atom_type_scat_dispersion_real
_atom_type_scat_dispersion_imag
_atom_type_scat_source
C ? 0 172 .002 .002 'Int Tables Vol IV Tables 2.2B and 2.3.1'
H ? 0 192 0 0 'Int Tables Vol IV Tables 2.2B and 2.3.1'
P ? 0 8 .09 .095 'Int Tables Vol IV Tables 2.2B and 2.3.1'
Si ? 0 4 .072 .071 'Int Tables Vol IV Tables 2.2B and 2.3.1'
Ru ? 0 4 -1.42 .836 'Int Tables Vol IV Tables 2.2B and 2.3.1'

loop_
_diffrn_attenuator_code
_diffrn_attenuator_scale
? ?

loop_
_geom_angle_atom_site_label_1
_geom_angle_atom_site_label_2
_geom_angle_atom_site_label_3
_geom_angle_site_symmetry_1
_geom_angle_site_symmetry_2
_geom_angle_site_symmetry_3
_geom_angle
_geom_angle_publ_flag
P1 Ru P2 . . . 81.838(12) ?
P1 Ru C1 . . . 85.30(4) ?
P1 Ru C01 . . . 110.56(4) ?
P1 Ru C02 . . . 100.20(3) ?
P1 Ru C03 . . . 122.13(3) ?
P1 Ru C04 . . . 159.13(4) ?
P1 Ru C05 . . . 145.37(4) ?
P2 Ru C1 . . . 88.40(4) ?
P2 Ru C01 . . . 166.40(4) ?
P2 Ru C02 . . . 137.62(4) ?
P2 Ru C03 . . . 107.31(4) ?
P2 Ru C04 . . . 104.73(4) ?
P2 Ru C05 . . . 132.05(3) ?
C1 Ru C01 . . . 97.94(6) ?
C1 Ru C02 . . . 133.96(6) ?
C1 Ru C03 . . . 149.43(5) ?
C1 Ru C04 . . . 114.32(5) ?
C1 Ru C05 . . . 88.45(5) ?
C01 Ru C02 . . . 37.17(5) ?
C01 Ru C03 . . . 61.78(6) ?
C01 Ru C04 . . . 61.70(5) ?
C01 Ru C05 . . . 36.92(4) ?
C02 Ru C03 . . . 36.57(5) ?
C02 Ru C04 . . . 61.44(5) ?
C02 Ru C05 . . . 61.41(5) ?
C03 Ru C04 . . . 37.10(5) ?
C03 Ru C05 . . . 61.45(5) ?
C04 Ru C05 . . . 36.61(6) ?
Ru P1 C111 . . . 119.66(5) ?
Ru P1 C121 . . . 120.36(4) ?
Ru P1 C10 . . . 107.24(4) ?
C111 P1 C121 . . . 101.55(6) ?
C111 P1 C10 . . . 100.22(6) ?
C121 P1 C10 . . . 105.29(7) ?
P1 C111 C112 . . . 121.37(12) ?
P1 C111 C116 . . . 119.85(10) ?
C112 C111 C116 . . . 118.61(13) ?
C111 C112 C113 . . . 120.90(16) ?
C111 C112 H112 . . . 119.2(9) ?
C113 C112 H112 . . . 119.9(9) ?
C112 C113 C114 . . . 119.60(15) ?
C112 C113 H113 . . . 119.8(12) ?
C114 C113 H113 . . . 120.6(12) ?
C113 C114 C115 . . . 120.07(16) ?
C113 C114 H114 . . . 118.9(13) ?
C115 C114 H114 . . . 121.0(13) ?
C114 C115 C116 . . . 120.25(18) ?
C114 C115 H115 . . . 123.8(12) ?
C116 C115 H115 . . . 115.9(12) ?
C111 C116 C115 . . . 120.53(15) ?
C111 C116 H116 . . . 119.9(13) ?
C115 C116 H116 . . . 119.6(13) ?
P1 C121 C122 . . . 120.25(9) ?
P1 C121 C126 . . . 121.39(12) ?
C122 C121 C126 . . . 118.34(13) ?
C121 C122 C123 . . . 120.42(12) ?
C121 C122 H122 . . . 120.6(13) ?
C123 C122 H122 . . . 118.9(13) ?
C122 C123 C124 . . . 120.45(16) ?
C122 C123 H123 . . . 119.0(11) ?
C124 C123 H123 . . . 120.5(11) ?
C123 C124 C125 . . . 119.71(16) ?
C123 C124 H124 . . . 122.8(12) ?
C125 C124 H124 . . . 117.5(12) ?
C124 C125 C126 . . . 119.99(13) ?
C124 C125 H125 . . . 118.8(15) ?
C126 C125 H125 . . . 121.2(15) ?
C121 C126 C125 . . . 121.03(15) ?
C121 C126 H126 . . . 119.6(10) ?
C125 C126 H126 . . . 119.3(10) ?
P1 C10 C20 . . . 107.55(11) ?
P1 C10 H10a . . . 109.0(9) ?
P1 C10 H10b . . . 107.5(10) ?
C20 C10 H10a . . . 112.4(10) ?
C20 C10 H10b . . . 110.5(10) ?
H10a C10 H10b . . . 109.8(15) ?
C10 C20 P2 . . . 110.63(10) ?
C10 C20 H20a . . . 113.2(14) ?
C10 C20 H20b . . . 110.5(11) ?
P2 C20 H20a . . . 107.2(11) ?
P2 C20 H20b . . . 109.4(13) ?
H20a C20 H20b . . . 105.7(16) ?
Ru P2 C20 . . . 111.03(5) ?
Ru P2 C211 . . . 116.49(5) ?
Ru P2 C221 . . . 120.61(4) ?
C20 P2 C211 . . . 104.75(7) ?
C20 P2 C221 . . . 102.60(6) ?
C211 P2 C221 . . . 99.29(7) ?
P2 C211 C212 . . . 123.80(12) ?
P2 C211 C216 . . . 118.53(10) ?
C212 C211 C216 . . . 117.24(16) ?
C211 C212 C213 . . . 121.18(16) ?
C211 C212 H212 . . . 120.7(12) ?
C213 C212 H212 . . . 118.1(12) ?
C212 C213 C214 . . . 120.60(17) ?
C212 C213 H213 . . . 118.8(15) ?
C214 C213 H213 . . . 120.6(15) ?
C213 C214 C215 . . . 119.1(2) ?
C213 C214 H214 . . . 120.3(11) ?
C215 C214 H214 . . . 120.5(11) ?
C214 C215 C216 . . . 120.26(17) ?
C214 C215 H215 . . . 121.0(12) ?
C216 C215 H215 . . . 118.7(12) ?
C211 C216 C215 . . . 121.55(13) ?
C211 C216 H216 . . . 117.3(14) ?
C215 C216 H216 . . . 121.1(14) ?
P2 C221 C222 . . . 121.42(10) ?
P2 C221 C226 . . . 119.39(10) ?
C222 C221 C226 . . . 119.18(11) ?
C221 C222 C223 . . . 119.90(13) ?
C221 C222 H222 . . . 118.8(8) ?
C223 C222 H222 . . . 121.3(8) ?
C222 C223 C224 . . . 120.40(13) ?
C222 C223 H223 . . . 118.1(10) ?
C224 C223 H223 . . . 121.5(10) ?
C223 C224 C225 . . . 120.01(13) ?
C223 C224 H224 . . . 116.2(11) ?
C225 C224 H224 . . . 123.7(11) ?
C224 C225 C226 . . . 119.85(14) ?
C224 C225 H225 . . . 121.4(9) ?
C226 C225 H225 . . . 118.7(9) ?
C221 C226 C225 . . . 120.64(13) ?
C221 C226 H226 . . . 122.1(10) ?
C225 C226 H226 . . . 117.2(10) ?
Ru C1 C2 . . . 173.81(12) ?
C1 C2 C3 . . . 176.72(14) ?
C2 C3 C4 . . . 178.88(14) ?
C3 C4 Si . . . 173.76(14) ?
C4 Si C41 . . . 107.03(10) ?
C4 Si C42 . . . 110.03(15) ?
C4 Si C43 . . . 111.02(13) ?
C41 Si C42 . . . 110.18(16) ?
C41 Si C43 . . . 109.95(14) ?
C42 Si C43 . . . 108.63(18) ?
Si C41 H41a . . . 114(2) ?
Si C41 H41b . . . 111.1(17) ?
Si C41 H41c . . . 107.9(17) ?
H41a C41 H41b . . . 110(3) ?
H41a C41 H41c . . . 111(3) ?
H41b C41 H41c . . . 103(2) ?
Si C42 H42a . . . 113.6(16) ?
Si C42 H42b . . . 118(3) ?
Si C42 H42c . . . 101(2) ?
H42a C42 H42b . . . 113(3) ?
H42a C42 H42c . . . 105(3) ?
H42b C42 H42c . . . 103(3) ?
Si C43 H43a . . . 111.3(15) ?
Si C43 H43b . . . 96.7(18) ?
Si C43 H43c . . . 116.8(16) ?
H43a C43 H43b . . . 110(3) ?
H43a C43 H43c . . . 110(3) ?
H43b C43 H43c . . . 111(3) ?
Ru C01 C011 . . . 126.53(12) ?
Ru C01 C02 . . . 72.33(8) ?
Ru C01 C05 . . . 72.56(7) ?
C011 C01 C02 . . . 125.97(12) ?
C011 C01 C05 . . . 125.78(14) ?
C02 C01 C05 . . . 107.83(14) ?
C01 C011 H011a . . . 110.8(14) ?
C01 C011 H011b . . . 114.6(16) ?
C01 C011 H011c . . . 111.8(14) ?
H011a C011 H011b . . . 107.6(17) ?
H011a C011 H011c . . . 104.4(19) ?
H011b C011 H011c . . . 107(2) ?
Ru C02 C01 . . . 70.51(8) ?
Ru C02 C021 . . . 129.78(11) ?
Ru C02 C03 . . . 72.38(8) ?
C01 C02 C021 . . . 123.81(14) ?
C01 C02 C03 . . . 108.43(11) ?
C021 C02 C03 . . . 127.16(15) ?
C02 C021 H021a . . . 106.2(10) ?
C02 C021 H021b . . . 112.8(11) ?
C02 C021 H021c . . . 112.3(11) ?
H021a C021 H021b . . . 109.8(18) ?
H021a C021 H021c . . . 112.0(17) ?
H021b C021 H021c . . . 103.8(18) ?
Ru C03 C02 . . . 71.05(9) ?
Ru C03 C031 . . . 132.27(10) ?
Ru C03 C04 . . . 70.98(9) ?
C02 C03 C031 . . . 126.77(12) ?
C02 C03 C04 . . . 107.36(13) ?
C031 C03 C04 . . . 124.85(13) ?
C03 C031 H031a . . . 111.4(16) ?
C03 C031 H031b . . . 117.5(17) ?
C03 C031 H031c . . . 113.5(17) ?
H031a C031 H031b . . . 117(2) ?
H031a C031 H031c . . . 101(2) ?
H031b C031 H031c . . . 94(2) ?
Ru C04 C03 . . . 71.92(8) ?
Ru C04 C041 . . . 130.71(11) ?
Ru C04 C05 . . . 71.61(8) ?
C03 C04 C041 . . . 125.09(16) ?
C03 C04 C05 . . . 108.00(12) ?
C041 C04 C05 . . . 125.99(14) ?
C04 C041 H041a . . . 110.5(13) ?
C04 C041 H041b . . . 115.1(17) ?
C04 C041 H041c . . . 114.5(14) ?
H041a C041 H041b . . . 105(2) ?
H041a C041 H041c . . . 107(2) ?
H041b C041 H041c . . . 104(2) ?
Ru C05 C01 . . . 70.52(7) ?
Ru C05 C04 . . . 71.78(8) ?
Ru C05 C051 . . . 127.68(11) ?
C01 C05 C04 . . . 108.35(12) ?
C01 C05 C051 . . . 124.42(15) ?
C04 C05 C051 . . . 127.01(13) ?
C05 C051 H051a . . . 109.6(12) ?
C05 C051 H051b . . . 112.5(12) ?
C05 C051 H051c . . . 112.4(16) ?
H051a C051 H051b . . . 105(2) ?
H051a C051 H051c . . . 105.1(18) ?
H051b C051 H051c . . . 112(2) ?

loop_
_geom_bond_atom_site_label_1
_geom_bond_atom_site_label_2
_geom_bond_site_symmetry_1
_geom_bond_site_symmetry_2
_geom_bond_distance
_geom_bond_publ_flag
Ru P1 . . 2.2610(3) ?
Ru P2 . . 2.2775(4) ?
Ru C1 . . 1.9828(15) ?
Ru C01 . . 2.2339(13) ?
Ru C02 . . 2.2579(14) ?
Ru C03 . . 2.2754(16) ?
Ru C04 . . 2.2628(14) ?
Ru C05 . . 2.2607(13) ?
P1 C111 . . 1.8393(13) ?
P1 C121 . . 1.8285(15) ?
P1 C10 . . 1.8426(14) ?
C111 C112 . . 1.396(2) ?
C111 C116 . . 1.387(2) ?
C112 C113 . . 1.390(2) ?
C112 H112 . . .93(2) ?
C113 C114 . . 1.385(3) ?
C113 H113 . . .959(17) ?
C114 C115 . . 1.379(2) ?
C114 H114 . . .98(2) ?
C115 C116 . . 1.392(2) ?
C115 H115 . . .94(2) ?
C116 H116 . . .942(18) ?
C121 C122 . . 1.397(2) ?
C121 C126 . . 1.3995(17) ?
C122 C123 . . 1.392(2) ?
C122 H122 . . .938(15) ?
C123 C124 . . 1.385(2) ?
C123 H123 . . .94(2) ?
C124 C125 . . 1.387(3) ?
C124 H124 . . .90(2) ?
C125 C126 . . 1.388(2) ?
C125 H125 . . .947(18) ?
C126 H126 . . .89(2) ?
C10 C20 . . 1.533(2) ?
C10 H10a . . .998(15) ?
C10 H10b . . .949(18) ?
C20 P2 . . 1.8669(16) ?
C20 H20a . . .935(18) ?
C20 H20b . . .97(2) ?
P2 C211 . . 1.8404(17) ?
P2 C221 . . 1.8318(12) ?
C211 C212 . . 1.397(2) ?
C211 C216 . . 1.397(2) ?
C212 C213 . . 1.387(3) ?
C212 H212 . . .98(2) ?
C213 C214 . . 1.383(3) ?
C213 H213 . . 1.00(2) ?
C214 C215 . . 1.383(2) ?
C214 H214 . . .95(2) ?
C215 C216 . . 1.386(3) ?
C215 H215 . . .94(2) ?
C216 H216 . . .943(17) ?
C221 C222 . . 1.3885(18) ?
C221 C226 . . 1.399(2) ?
C222 C223 . . 1.3967(18) ?
C222 H222 . . .962(17) ?
C223 C224 . . 1.384(2) ?
C223 H223 . . .893(16) ?
C224 C225 . . 1.384(2) ?
C224 H224 . . .908(15) ?
C225 C226 . . 1.387(2) ?
C225 H225 . . .941(19) ?
C226 H226 . . .942(18) ?
C1 C2 . . 1.231(2) ?
C2 C3 . . 1.371(2) ?
C3 C4 . . 1.222(2) ?
C4 Si . . 1.822(2) ?
Si C41 . . 1.852(2) ?
Si C42 . . 1.855(4) ?
Si C43 . . 1.859(3) ?
C41 H41a . . .85(4) ?
C41 H41b . . .98(3) ?
C41 H41c . . .94(3) ?
C42 H42a . . .95(4) ?
C42 H42b . . .80(3) ?
C42 H42c . . .94(3) ?
C43 H43a . . .91(3) ?
C43 H43b . . .90(3) ?
C43 H43c . . .88(3) ?
C01 C011 . . 1.505(3) ?
C01 C02 . . 1.432(2) ?
C01 C05 . . 1.4234(18) ?
C011 H011a . . .98(2) ?
C011 H011b . . .94(2) ?
C011 H011c . . .93(3) ?
C02 C021 . . 1.501(2) ?
C02 C03 . . 1.423(2) ?
C021 H021a . . .94(2) ?
C021 H021b . . .98(2) ?
C021 H021c . . .94(2) ?
C03 C031 . . 1.502(3) ?
C03 C04 . . 1.4438(18) ?
C031 H031a . . .93(2) ?
C031 H031b . . .89(2) ?
C031 H031c . . 1.04(2) ?
C04 C041 . . 1.498(2) ?
C04 C05 . . 1.421(2) ?
C041 H041a . . .91(2) ?
C041 H041b . . .90(3) ?
C041 H041c . . .94(3) ?
C05 C051 . . 1.500(2) ?
C051 H051a . . .94(2) ?
C051 H051b . . .94(3) ?
C051 H051c . . .93(2) ?

loop_
_geom_hbond_atom_site_label_D
_geom_hbond_atom_site_label_H
_geom_hbond_atom_site_label_A
_geom_hbond_site_symmetry_D
_geom_hbond_site_symmetry_H
_geom_hbond_site_symmetry_A
_geom_hbond_distance_DH
_geom_hbond_distance_HA
_geom_hbond_distance_DA
_geom_hbond_angle_DHA
_geom_hbond_publ_flag
? ? ? ? ? ? ? ? ? ? ?

loop_
_geom_torsion_atom_site_label_1
_geom_torsion_atom_site_label_2
_geom_torsion_atom_site_label_3
_geom_torsion_atom_site_label_4
_geom_torsion_site_symmetry_1
_geom_torsion_site_symmetry_2
_geom_torsion_site_symmetry_3
_geom_torsion_site_symmetry_4
_geom_torsion
_geom_torsion_publ_flag
? ? ? ? ? ? ? ? ? ?
